data_7104351
loop_
_publ_author_name
'Tejedor, David'
'M\'endez-Abt, Gabriela'
'Gonz\'alez-Platas, Javier'
'Ram\'irez, Miguel A'
'Garc\'ia-Tellado, Fernando'

_publ_section_title
;
 Ambiphilic allenes: synthesis and reactivity.
;
_journal_issue 17
_journal_name_full 'Chemical communications (Cambridge, England)'
_journal_page_first 2368
_journal_page_last 2370
_journal_paper_doi 10.1039/b819613c
_journal_volume 34
_journal_year 2009
_chemical_formula_moiety 'C36 H28 O8'
_chemical_formula_sum 'C36 H28 O8'
_chemical_formula_weight 588.58
_chemical_name_common
;
(3Z,4Z)-3,4-bis(2-methoxy-2-oxoethylidene)-1,2-
diphenylcyclobutane -1,2-diyl dibenzoate
;
_chemical_name_systematic
;
(3Z,4Z)-3,4-bis(2-methoxy-2-oxoethylidene)-1,2-diphenylcyclobutane
-1,2-diyl dibenzoate
;
_space_group_IT_number 15
_symmetry_cell_setting monoclinic
_symmetry_space_group_name_Hall '-C 2yc'
_symmetry_space_group_name_H-M 'C 1 2/c 1'
_atom_sites_solution_hydrogens geom
_atom_sites_solution_primary direct
_atom_sites_solution_secondary difmap
_audit_creation_method SHELXL-97
_cell_angle_alpha 90.00
_cell_angle_beta 91.707(5)
_cell_angle_gamma 90.00
_cell_formula_units_Z 8
_cell_length_a 31.764(3)
_cell_length_b 10.8730(10)
_cell_length_c 18.823(2)
_cell_measurement_temperature 293(2)
_cell_volume 6498.0(11)
_computing_cell_refinement 'HKL Scalepack (Otwinowski & Minor 1997)'
_computing_data_collection 'Collect (Bruker AXS BV, 1997-2004)'
_computing_data_reduction 'HKL Denzo and Scalepack (Otwinowski & Minor 1997)'
_computing_structure_refinement 'SHELXL-97 (Sheldrick, 1997)'
_computing_structure_solution 'SIR2004 (Altomare et al., 2005)'
_diffrn_ambient_temperature 293(2)
_diffrn_detector_area_resol_mean 9
_diffrn_measured_fraction_theta_full 0.994
_diffrn_measured_fraction_theta_max 0.994
_diffrn_measurement_device_type KappaCCD
_diffrn_measurement_method CCD
_diffrn_radiation_monochromator graphite
_diffrn_radiation_source 'fine-focus sealed tube'
_diffrn_radiation_type MoK\a
_diffrn_radiation_wavelength 0.71073
_diffrn_reflns_av_R_equivalents 0.0640
_diffrn_reflns_av_sigmaI/netI 0.0526
_diffrn_reflns_limit_h_max 35
_diffrn_reflns_limit_h_min -36
_diffrn_reflns_limit_k_max 12
_diffrn_reflns_limit_k_min -12
_diffrn_reflns_limit_l_max 21
_diffrn_reflns_limit_l_min -21
_diffrn_reflns_number 34744
_diffrn_reflns_theta_full 24.16
_diffrn_reflns_theta_max 24.16
_diffrn_reflns_theta_min 1.98
_exptl_absorpt_coefficient_mu 0.085
_exptl_absorpt_correction_type none
_exptl_crystal_colour colourless
_exptl_crystal_density_diffrn 1.203
_exptl_crystal_density_method 'not measured'
_exptl_crystal_description prism
_exptl_crystal_F_000 2464
_exptl_crystal_size_max 0.11
_exptl_crystal_size_mid 0.08
_exptl_crystal_size_min 0.04
_platon_squeeze_details
;
;
_refine_diff_density_max 0.332
_refine_diff_density_min -0.262
_refine_diff_density_rms 0.080
_refine_ls_extinction_coef 0.0055(5)
_refine_ls_extinction_expression Fc^*^=kFc[1+0.001xFc^2^\l^3^/sin(2\q)]^-1/4^
_refine_ls_extinction_method SHELXL
_refine_ls_goodness_of_fit_ref 1.185
_refine_ls_hydrogen_treatment constr
_refine_ls_matrix_type full
_refine_ls_number_parameters 400
_refine_ls_number_reflns 5184
_refine_ls_number_restraints 0
_refine_ls_restrained_S_all 1.185
_refine_ls_R_factor_all 0.0976
_refine_ls_R_factor_gt 0.0770
_refine_ls_shift/su_max 0.000
_refine_ls_shift/su_mean 0.000
_refine_ls_structure_factor_coef Fsqd
_refine_ls_weighting_details 'calc w=1/[\s^2^(Fo^2^)+(0.0812P)^2^+8.7563P] where P=(Fo^2^+2Fc^2^)/3'
_refine_ls_weighting_scheme calc
_refine_ls_wR_factor_gt 0.1913
_refine_ls_wR_factor_ref 0.2019
_reflns_number_gt 4212
_reflns_number_total 5184
_reflns_threshold_expression >2sigma(I)
_cod_data_source_file b819613c.txt
_cod_data_source_block dt743
_cod_depositor_comments
;
The following automatic conversions were performed:
'_symmetry_cell_setting' value 'Monoclinic' changed to 'monoclinic'
according to '/home/saulius/struct/CIF-dictionaries/cif_core.dic'
dictionary named 'cif_core.dic' version 2.4.1 from 2010-06-29.

Automatic conversion script
Id: cif_fix_enum 1527 2010-12-29 10:47:43Z saulius 
;
_cod_original_sg_symbol_H-M 'C 2/c'
_cod_database_code 7104351

loop_
_symmetry_equiv_pos_as_xyz
'x, y, z'
'-x, y, -z+1/2'
'x+1/2, y+1/2, z'
'-x+1/2, y+1/2, -z+1/2'
'-x, -y, -z'
'x, -y, z-1/2'
'-x+1/2, -y+1/2, -z'
'x+1/2, -y+1/2, z-1/2'

loop_
_atom_site_label
_atom_site_type_symbol
_atom_site_fract_x
_atom_site_fract_y
_atom_site_fract_z
_atom_site_U_iso_or_equiv
_atom_site_adp_type
_atom_site_occupancy
_atom_site_symmetry_multiplicity
_atom_site_calc_flag
_atom_site_refinement_flags
_atom_site_disorder_assembly
_atom_site_disorder_group
O3 O 0.14953(7) 0.0612(2) 0.41419(11) 0.0438(6) Uani 1 1 d . . .
O4 O 0.21099(8) 0.1460(2) 0.38273(12) 0.0501(6) Uani 1 1 d . . .
O2 O 0.21219(8) -0.0742(2) 0.50051(14) 0.0589(7) Uani 1 1 d . . .
O3' O 0.08952(6) 0.2932(2) 0.49755(11) 0.0422(6) Uani 1 1 d . . .
O1 O 0.25785(8) -0.0392(2) 0.59067(13) 0.0551(7) Uani 1 1 d . . .
O1' O 0.17867(8) 0.6058(2) 0.58650(15) 0.0633(8) Uani 1 1 d . . .
O4' O 0.10857(8) 0.3167(3) 0.61319(13) 0.0578(7) Uani 1 1 d . . .
O2' O 0.13065(10) 0.5441(3) 0.50561(18) 0.0760(9) Uani 1 1 d . . .
C2 C 0.17021(9) 0.3049(3) 0.51408(16) 0.0355(7) Uani 1 1 d . . .
C6 C 0.22868(10) -0.0056(3) 0.54250(18) 0.0397(8) Uani 1 1 d . . .
C9' C 0.03753(10) 0.3516(3) 0.57568(18) 0.0424(8) Uani 1 1 d . . .
C1 C 0.18571(9) 0.1786(3) 0.51656(16) 0.0325(7) Uani 1 1 d . . .
C15' C 0.12695(10) 0.3131(3) 0.39411(17) 0.0433(8) Uani 1 1 d . . .
C9 C 0.18543(11) -0.0341(3) 0.32303(17) 0.0438(9) Uani 1 1 d . . .
C5 C 0.22022(10) 0.1279(3) 0.54687(16) 0.0362(8) Uani 1 1 d . . .
H5 H 0.2394 0.1781 0.5713 0.043 Uiso 1 1 calc R . .
C4 C 0.14581(10) 0.1282(3) 0.48043(17) 0.0383(8) Uani 1 1 d . . .
C8' C 0.08232(10) 0.3182(3) 0.56577(18) 0.0399(8) Uani 1 1 d . . .
C8 C 0.18439(11) 0.0679(3) 0.37519(17) 0.0417(8) Uani 1 1 d . . .
C6' C 0.16189(12) 0.5251(3) 0.5415(2) 0.0473(9) Uani 1 1 d . . .
C20' C 0.09301(13) 0.2751(4) 0.3517(2) 0.0638(11) Uani 1 1 d . . .
H20' H 0.0733 0.2211 0.3697 0.077 Uiso 1 1 calc R . .
C3 C 0.13075(9) 0.2691(3) 0.47023(17) 0.0371(8) Uani 1 1 d . . .
C5' C 0.18533(10) 0.4085(3) 0.54289(17) 0.0381(8) Uani 1 1 d . . .
H5' H 0.2119 0.4070 0.5649 0.046 Uiso 1 1 calc R . .
C10 C 0.22203(14) -0.0506(4) 0.2852(2) 0.0610(11) Uani 1 1 d . . .
H10 H 0.2448 0.0022 0.2925 0.073 Uiso 1 1 calc R . .
C15 C 0.11707(10) 0.0522(3) 0.52489(19) 0.0427(8) Uani 1 1 d . . .
C14 C 0.15233(13) -0.1142(4) 0.3121(2) 0.0594(10) Uani 1 1 d . . .
H14 H 0.1280 -0.1055 0.3380 0.071 Uiso 1 1 calc R . .
C17 C 0.09653(15) -0.0351(4) 0.6358(3) 0.0720(12) Uani 1 1 d . . .
H17 H 0.1020 -0.0473 0.6841 0.086 Uiso 1 1 calc R . .
C16 C 0.12439(12) 0.0315(3) 0.5966(2) 0.0530(10) Uani 1 1 d . . .
H16 H 0.1486 0.0631 0.6188 0.064 Uiso 1 1 calc R . .
C11 C 0.22446(16) -0.1454(4) 0.2369(2) 0.0738(13) Uani 1 1 d . . .
H11 H 0.2489 -0.1565 0.2118 0.089 Uiso 1 1 calc R . .
C18 C 0.06118(17) -0.0830(4) 0.6047(3) 0.0856(15) Uani 1 1 d . . .
H18 H 0.0426 -0.1286 0.6314 0.103 Uiso 1 1 calc R . .
C16' C 0.15611(13) 0.3917(4) 0.3653(2) 0.0571(10) Uani 1 1 d . . .
H16' H 0.1795 0.4163 0.3925 0.069 Uiso 1 1 calc R . .
C14' C 0.00676(11) 0.3378(4) 0.5226(2) 0.0578(10) Uani 1 1 d . . .
H14' H 0.0139 0.3065 0.4786 0.069 Uiso 1 1 calc R . .
C10' C 0.02626(13) 0.4011(5) 0.6398(2) 0.0739(13) Uani 1 1 d . . .
H10' H 0.0466 0.4124 0.6758 0.089 Uiso 1 1 calc R . .
C7 C 0.27090(14) -0.1673(4) 0.5898(2) 0.0683(12) Uani 1 1 d . . .
H7A H 0.2485 -0.2181 0.6065 0.102 Uiso 1 1 calc R . .
H7B H 0.2955 -0.1778 0.6202 0.102 Uiso 1 1 calc R . .
H7C H 0.2773 -0.1908 0.5422 0.102 Uiso 1 1 calc R . .
C18' C 0.1171(2) 0.3994(5) 0.2541(2) 0.0856(15) Uani 1 1 d . . .
H18' H 0.1135 0.4295 0.2081 0.103 Uiso 1 1 calc R . .
C13' C -0.03422(12) 0.3698(4) 0.5346(3) 0.0715(12) Uani 1 1 d . . .
H13' H -0.0547 0.3588 0.4988 0.086 Uiso 1 1 calc R . .
C12' C -0.04525(13) 0.4171(5) 0.5980(3) 0.0774(14) Uani 1 1 d . . .
H12' H -0.0731 0.4381 0.6055 0.093 Uiso 1 1 calc R . .
C19' C 0.08832(17) 0.3176(5) 0.2819(3) 0.0857(16) Uani 1 1 d . . .
H19' H 0.0656 0.2908 0.2536 0.103 Uiso 1 1 calc R . .
C20 C 0.08072(12) 0.0032(4) 0.4932(2) 0.0660(11) Uani 1 1 d . . .
H20 H 0.0749 0.0152 0.4450 0.079 Uiso 1 1 calc R . .
C19 C 0.05293(15) -0.0641(4) 0.5341(4) 0.0857(15) Uani 1 1 d . . .
H19 H 0.0285 -0.0964 0.5129 0.103 Uiso 1 1 calc R . .
C7' C 0.15614(17) 0.7228(4) 0.5910(3) 0.0874(15) Uani 1 1 d . . .
H7'1 H 0.1582 0.7664 0.5468 0.131 Uiso 1 1 calc R . .
H7'2 H 0.1684 0.7714 0.6288 0.131 Uiso 1 1 calc R . .
H7'3 H 0.1271 0.7073 0.6002 0.131 Uiso 1 1 calc R . .
C11' C -0.01531(16) 0.4341(6) 0.6508(3) 0.0939(17) Uani 1 1 d . . .
H11' H -0.0228 0.4676 0.6941 0.113 Uiso 1 1 calc R . .
C13 C 0.15519(16) -0.2080(4) 0.2624(2) 0.0692(12) Uani 1 1 d . . .
H13 H 0.1325 -0.2606 0.2540 0.083 Uiso 1 1 calc R . .
C12 C 0.19126(18) -0.2232(4) 0.2258(2) 0.0714(13) Uani 1 1 d . . .
H12 H 0.1932 -0.2869 0.1931 0.086 Uiso 1 1 calc R . .
C17' C 0.15073(17) 0.4344(4) 0.2961(2) 0.0779(13) Uani 1 1 d . . .
H17' H 0.1705 0.4880 0.2779 0.093 Uiso 1 1 calc R . .

loop_
_atom_site_aniso_label
_atom_site_aniso_U_11
_atom_site_aniso_U_22
_atom_site_aniso_U_33
_atom_site_aniso_U_23
_atom_site_aniso_U_13
_atom_site_aniso_U_12
O3 0.0411(13) 0.0440(13) 0.0460(13) -0.0155(10) -0.0037(11) 0.0009(10)
O4 0.0538(15) 0.0475(14) 0.0491(14) -0.0085(11) 0.0039(11) -0.0042(13)
O2 0.0709(18) 0.0347(14) 0.0700(17) -0.0054(13) -0.0181(14) 0.0058(12)
O3' 0.0317(12) 0.0496(14) 0.0454(13) -0.0083(11) 0.0002(10) 0.0059(10)
O1 0.0613(16) 0.0405(14) 0.0626(16) 0.0039(11) -0.0138(13) 0.0146(12)
O1' 0.0656(17) 0.0350(13) 0.089(2) -0.0203(14) 0.0053(15) 0.0026(12)
O4' 0.0428(14) 0.0838(19) 0.0464(14) -0.0010(13) -0.0033(12) 0.0101(13)
O2' 0.069(2) 0.0522(17) 0.105(2) -0.0096(15) -0.0251(18) 0.0245(14)
C2 0.0344(17) 0.0339(17) 0.0385(17) 0.0006(14) 0.0024(14) 0.0031(14)
C6 0.0380(19) 0.0365(19) 0.0447(19) 0.0025(16) 0.0013(16) 0.0046(15)
C9' 0.0368(18) 0.0437(19) 0.047(2) -0.0002(16) 0.0039(15) 0.0045(15)
C1 0.0300(17) 0.0300(16) 0.0375(17) -0.0054(13) 0.0008(13) 0.0017(13)
C15' 0.0410(19) 0.044(2) 0.0448(19) -0.0051(16) -0.0032(16) 0.0136(16)
C9 0.055(2) 0.0405(19) 0.0354(18) -0.0045(15) -0.0090(16) 0.0076(17)
C5 0.0358(18) 0.0350(18) 0.0380(17) -0.0041(14) 0.0009(14) 0.0003(14)
C4 0.0349(17) 0.0377(18) 0.0423(18) -0.0070(15) 0.0002(14) 0.0031(14)
C8' 0.0394(19) 0.0366(18) 0.043(2) -0.0031(15) -0.0009(16) 0.0045(15)
C8 0.042(2) 0.0401(19) 0.0428(19) -0.0031(15) -0.0027(16) 0.0057(17)
C6' 0.046(2) 0.0360(19) 0.060(2) -0.0049(17) 0.0077(19) 0.0016(16)
C20' 0.060(3) 0.074(3) 0.056(2) -0.006(2) -0.014(2) 0.002(2)
C3 0.0296(17) 0.0389(18) 0.0428(18) -0.0024(14) 0.0007(14) 0.0010(14)
C5' 0.0312(17) 0.0363(18) 0.0468(19) -0.0049(15) 0.0004(14) 0.0019(14)
C10 0.073(3) 0.062(3) 0.049(2) -0.0073(19) 0.014(2) 0.003(2)
C15 0.0376(19) 0.0310(17) 0.060(2) -0.0067(16) 0.0067(16) 0.0025(14)
C14 0.061(2) 0.059(2) 0.058(2) -0.017(2) -0.0093(19) 0.010(2)
C17 0.075(3) 0.063(3) 0.080(3) 0.005(2) 0.029(3) -0.004(2)
C16 0.054(2) 0.046(2) 0.060(2) -0.0065(18) 0.0153(19) -0.0048(17)
C11 0.096(3) 0.083(3) 0.044(2) -0.016(2) 0.018(2) 0.009(3)
C18 0.072(3) 0.065(3) 0.121(5) 0.017(3) 0.039(3) -0.007(3)
C16' 0.058(2) 0.056(2) 0.057(2) 0.0081(19) 0.0013(19) 0.008(2)
C14' 0.040(2) 0.067(3) 0.066(2) -0.016(2) 0.0012(18) 0.0044(18)
C10' 0.052(2) 0.114(4) 0.055(2) -0.007(2) -0.0012(19) 0.027(2)
C7 0.074(3) 0.044(2) 0.086(3) 0.010(2) -0.014(2) 0.020(2)
C18' 0.111(4) 0.098(4) 0.048(3) 0.011(3) 0.003(3) 0.033(3)
C13' 0.041(2) 0.086(3) 0.087(3) -0.013(3) -0.008(2) 0.011(2)
C12' 0.040(2) 0.107(4) 0.085(3) 0.004(3) 0.010(2) 0.022(2)
C19' 0.088(4) 0.107(4) 0.060(3) -0.019(3) -0.031(3) 0.032(3)
C20 0.051(2) 0.063(3) 0.083(3) -0.002(2) -0.007(2) -0.012(2)
C19 0.053(3) 0.062(3) 0.142(5) 0.000(3) 0.005(3) -0.022(2)
C7' 0.104(4) 0.037(2) 0.122(4) -0.012(2) 0.032(3) 0.010(2)
C11' 0.074(3) 0.143(5) 0.066(3) -0.010(3) 0.020(3) 0.043(3)
C13 0.090(3) 0.051(2) 0.066(3) -0.020(2) -0.018(2) 0.000(2)
C12 0.117(4) 0.054(3) 0.043(2) -0.0145(19) -0.003(2) 0.016(3)
C17' 0.095(4) 0.079(3) 0.060(3) 0.019(2) 0.010(3) 0.018(3)

loop_
_atom_type_symbol
_atom_type_description
_atom_type_scat_dispersion_real
_atom_type_scat_dispersion_imag
_atom_type_scat_source
C C 0.0033 0.0016 'International Tables Vol C Tables 4.2.6.8 and 6.1.1.4'
H H 0.0000 0.0000 'International Tables Vol C Tables 4.2.6.8 and 6.1.1.4'
O O 0.0106 0.0060 'International Tables Vol C Tables 4.2.6.8 and 6.1.1.4'

loop_
_geom_angle_atom_site_label_1
_geom_angle_atom_site_label_2
_geom_angle_atom_site_label_3
_geom_angle
_geom_angle_site_symmetry_1
_geom_angle_site_symmetry_3
_geom_angle_publ_flag
C8 O3 C4 122.0(2) . . ?
C8' O3' C3 124.1(2) . . ?
C6 O1 C7 116.7(3) . . ?
C6' O1' C7' 115.2(3) . . ?
C5' C2 C1 131.7(3) . . ?
C5' C2 C3 135.5(3) . . ?
C1 C2 C3 92.7(2) . . ?
O2 C6 O1 124.2(3) . . ?
O2 C6 C5 124.9(3) . . ?
O1 C6 C5 110.9(3) . . ?
C10' C9' C14' 118.5(3) . . ?
C10' C9' C8' 118.7(3) . . ?
C14' C9' C8' 122.7(3) . . ?
C5 C1 C2 132.2(3) . . ?
C5 C1 C4 134.6(3) . . ?
C2 C1 C4 92.8(2) . . ?
C16' C15' C20' 118.5(3) . . ?
C16' C15' C3 122.1(3) . . ?
C20' C15' C3 119.4(3) . . ?
C14 C9 C10 119.2(3) . . ?
C14 C9 C8 122.7(3) . . ?
C10 C9 C8 118.1(3) . . ?
C1 C5 C6 121.8(3) . . ?
C1 C5 H5 119.1 . . ?
C6 C5 H5 119.1 . . ?
O3 C4 C15 105.6(2) . . ?
O3 C4 C1 118.4(2) . . ?
C15 C4 C1 117.4(3) . . ?
O3 C4 C3 113.9(2) . . ?
C15 C4 C3 113.9(2) . . ?
C1 C4 C3 87.2(2) . . ?
O4' C8' O3' 125.1(3) . . ?
O4' C8' C9' 123.7(3) . . ?
O3' C8' C9' 111.2(3) . . ?
O4 C8 O3 124.0(3) . . ?
O4 C8 C9 125.2(3) . . ?
O3 C8 C9 110.8(3) . . ?
O2' C6' O1' 123.9(3) . . ?
O2' C6' C5' 124.6(3) . . ?
O1' C6' C5' 111.6(3) . . ?
C15' C20' C19' 120.2(4) . . ?
C15' C20' H20' 119.9 . . ?
C19' C20' H20' 119.9 . . ?
O3' C3 C15' 103.4(2) . . ?
O3' C3 C2 119.9(2) . . ?
C15' C3 C2 118.1(3) . . ?
O3' C3 C4 113.4(2) . . ?
C15' C3 C4 115.3(3) . . ?
C2 C3 C4 86.7(2) . . ?
C2 C5' C6' 123.0(3) . . ?
C2 C5' H5' 118.5 . . ?
C6' C5' H5' 118.5 . . ?
C11 C10 C9 119.8(4) . . ?
C11 C10 H10 120.1 . . ?
C9 C10 H10 120.1 . . ?
C16 C15 C20 118.0(3) . . ?
C16 C15 C4 123.1(3) . . ?
C20 C15 C4 118.8(3) . . ?
C9 C14 C13 120.0(4) . . ?
C9 C14 H14 120.0 . . ?
C13 C14 H14 120.0 . . ?
C18 C17 C16 120.6(5) . . ?
C18 C17 H17 119.7 . . ?
C16 C17 H17 119.7 . . ?
C17 C16 C15 121.2(4) . . ?
C17 C16 H16 119.4 . . ?
C15 C16 H16 119.4 . . ?
C12 C11 C10 120.5(4) . . ?
C12 C11 H11 119.8 . . ?
C10 C11 H11 119.8 . . ?
C17 C18 C19 119.8(4) . . ?
C17 C18 H18 120.1 . . ?
C19 C18 H18 120.1 . . ?
C15' C16' C17' 120.6(4) . . ?
C15' C16' H16' 119.7 . . ?
C17' C16' H16' 119.7 . . ?
C13' C14' C9' 120.4(4) . . ?
C13' C14' H14' 119.8 . . ?
C9' C14' H14' 119.8 . . ?
C9' C10' C11' 120.3(4) . . ?
C9' C10' H10' 119.8 . . ?
C11' C10' H10' 119.8 . . ?
O1 C7 H7A 109.5 . . ?
O1 C7 H7B 109.5 . . ?
H7A C7 H7B 109.5 . . ?
O1 C7 H7C 109.5 . . ?
H7A C7 H7C 109.5 . . ?
H7B C7 H7C 109.5 . . ?
C17' C18' C19' 118.3(4) . . ?
C17' C18' H18' 120.9 . . ?
C19' C18' H18' 120.9 . . ?
C12' C13' C14' 120.8(4) . . ?
C12' C13' H13' 119.6 . . ?
C14' C13' H13' 119.6 . . ?
C13' C12' C11' 119.9(4) . . ?
C13' C12' H12' 120.0 . . ?
C11' C12' H12' 120.0 . . ?
C18' C19' C20' 120.9(5) . . ?
C18' C19' H19' 119.6 . . ?
C20' C19' H19' 119.6 . . ?
C15 C20 C19 119.7(4) . . ?
C15 C20 H20 120.1 . . ?
C19 C20 H20 120.1 . . ?
C18 C19 C20 120.7(5) . . ?
C18 C19 H19 119.7 . . ?
C20 C19 H19 119.7 . . ?
O1' C7' H7'1 109.5 . . ?
O1' C7' H7'2 109.5 . . ?
H7'1 C7' H7'2 109.5 . . ?
O1' C7' H7'3 109.5 . . ?
H7'1 C7' H7'3 109.5 . . ?
H7'2 C7' H7'3 109.5 . . ?
C12' C11' C10' 119.9(4) . . ?
C12' C11' H11' 120.0 . . ?
C10' C11' H11' 120.0 . . ?
C12 C13 C14 120.1(4) . . ?
C12 C13 H13 119.9 . . ?
C14 C13 H13 119.9 . . ?
C11 C12 C13 120.3(4) . . ?
C11 C12 H12 119.8 . . ?
C13 C12 H12 119.8 . . ?
C18' C17' C16' 121.5(5) . . ?
C18' C17' H17' 119.3 . . ?
C16' C17' H17' 119.3 . . ?

loop_
_geom_bond_atom_site_label_1
_geom_bond_atom_site_label_2
_geom_bond_distance
_geom_bond_site_symmetry_2
_geom_bond_publ_flag
O3 C8 1.349(4) . ?
O3 C4 1.452(4) . ?
O4 C8 1.203(4) . ?
O2 C6 1.196(4) . ?
O3' C8' 1.339(4) . ?
O3' C3 1.445(4) . ?
O1 C6 1.328(4) . ?
O1 C7 1.454(4) . ?
O1' C6' 1.321(4) . ?
O1' C7' 1.463(5) . ?
O4' C8' 1.203(4) . ?
O2' C6' 1.202(4) . ?
C2 C5' 1.334(4) . ?
C2 C1 1.460(4) . ?
C2 C3 1.531(4) . ?
C6 C5 1.479(5) . ?
C9' C10' 1.377(5) . ?
C9' C14' 1.384(5) . ?
C9' C8' 1.486(5) . ?
C1 C5 1.339(4) . ?
C1 C4 1.522(4) . ?
C15' C16' 1.384(5) . ?
C15' C20' 1.385(5) . ?
C15' C3 1.512(5) . ?
C9 C14 1.376(5) . ?
C9 C10 1.393(5) . ?
C9 C8 1.483(5) . ?
C5 H5 0.9300 . ?
C4 C15 1.504(5) . ?
C4 C3 1.615(4) . ?
C6' C5' 1.470(5) . ?
C20' C19' 1.397(6) . ?
C20' H20' 0.9300 . ?
C5' H5' 0.9300 . ?
C10 C11 1.377(6) . ?
C10 H10 0.9300 . ?
C15 C16 1.381(5) . ?
C15 C20 1.390(5) . ?
C14 C13 1.390(5) . ?
C14 H14 0.9300 . ?
C17 C18 1.355(7) . ?
C17 C16 1.375(6) . ?
C17 H17 0.9300 . ?
C16 H16 0.9300 . ?
C11 C12 1.363(7) . ?
C11 H11 0.9300 . ?
C18 C19 1.363(7) . ?
C18 H18 0.9300 . ?
C16' C17' 1.388(6) . ?
C16' H16' 0.9300 . ?
C14' C13' 1.373(5) . ?
C14' H14' 0.9300 . ?
C10' C11' 1.390(6) . ?
C10' H10' 0.9300 . ?
C7 H7A 0.9600 . ?
C7 H7B 0.9600 . ?
C7 H7C 0.9600 . ?
C18' C17' 1.364(7) . ?
C18' C19' 1.387(8) . ?
C18' H18' 0.9300 . ?
C13' C12' 1.355(6) . ?
C13' H13' 0.9300 . ?
C12' C11' 1.368(7) . ?
C12' H12' 0.9300 . ?
C19' H19' 0.9300 . ?
C20 C19 1.395(7) . ?
C20 H20 0.9300 . ?
C19 H19 0.9300 . ?
C7' H7'1 0.9600 . ?
C7' H7'2 0.9600 . ?
C7' H7'3 0.9600 . ?
C11' H11' 0.9300 . ?
C13 C12 1.364(7) . ?
C13 H13 0.9300 . ?
C12 H12 0.9300 . ?
C17' H17' 0.9300 . ?

loop_
_geom_hbond_atom_site_label_D
_geom_hbond_atom_site_label_H
_geom_hbond_atom_site_label_A
_geom_hbond_distance_DH
_geom_hbond_distance_HA
_geom_hbond_distance_DA
_geom_hbond_angle_DHA
_geom_hbond_site_symmetry_A
_geom_hbond_publ_flag
C16' H16' O1 0.9300 2.4100 3.258(6) 151.00 7_556 yes

loop_
_platon_squeeze_void_nr
_platon_squeeze_void_average_x
_platon_squeeze_void_average_y
_platon_squeeze_void_average_z
_platon_squeeze_void_volume
_platon_squeeze_void_count_electrons
_platon_squeeze_void_content
1 0.000 -0.078 0.250 140 29 ' '
2 0.000 0.078 0.750 141 29 ' '
3 0.500 0.200 0.672 7 0 ' '
4 0.500 0.200 0.828 8 0 ' '
5 0.500 0.422 0.250 140 29 ' '
6 0.000 0.306 0.168 7 0 ' '
7 0.000 0.306 0.332 8 0 ' '
8 0.500 0.581 0.750 140 29 ' '
9 0.000 0.694 0.668 7 0 ' '
10 0.000 0.694 0.832 7 0 ' '
11 0.500 0.806 0.168 7 0 ' '
12 0.500 0.806 0.332 8 0 ' '
